data_7000773
loop_
_publ_author_name
'Pan, Mei'
'Zheng, Xiang-Li'
'Liu, Yu'
'Liu, Wei-Sheng'
'Su, Cheng-Yong'

_publ_section_title
;
 Structural and photoluminescent studies of lanthanide complexes with
 tripodal triRNTB (N-substituted tris(benzimidazol-2-ylmethyl)amine):
 ligand substituent, anionic and secondary ligand effects
;
_journal_issue 12
_journal_name_full 'Dalton Transactions'
_journal_page_first 2157
_journal_page_last 2169
_journal_paper_doi 10.1039/b818322h
_journal_year 2009
_chemical_formula_sum 'C51 H42.5 N16 O23 Sm'
_chemical_formula_weight 1397.86
_chemical_name_systematic
;
?
;
_space_group_IT_number 14
_symmetry_cell_setting monoclinic
_symmetry_space_group_name_Hall '-P 2ybc'
_symmetry_space_group_name_H-M 'P 1 21/c 1'
_atom_sites_solution_hydrogens geom
_atom_sites_solution_primary direct
_atom_sites_solution_secondary difmap
_audit_creation_method SHELXL-97
_cell_angle_alpha 90.00
_cell_angle_beta 107.7700(10)
_cell_angle_gamma 90.00
_cell_formula_units_Z 4
_cell_length_a 14.1569(11)
_cell_length_b 21.2008(16)
_cell_length_c 21.2720(16)
_cell_measurement_temperature 293(2)
_cell_volume 6079.9(8)
_computing_structure_refinement 'SHELXL-97 (Sheldrick, 1997)'
_computing_structure_solution 'SHELXS-97 (Sheldrick, 1990)'
_diffrn_ambient_temperature 293(2)
_diffrn_measured_fraction_theta_full 0.973
_diffrn_measured_fraction_theta_max 0.973
_diffrn_measurement_device_type APEX
_diffrn_radiation_monochromator graphite
_diffrn_radiation_source 'fine-focus sealed tube'
_diffrn_radiation_type MoK\a
_diffrn_radiation_wavelength 0.71073
_diffrn_reflns_av_R_equivalents 0.0367
_diffrn_reflns_av_sigmaI/netI 0.0450
_diffrn_reflns_limit_h_max 13
_diffrn_reflns_limit_h_min -17
_diffrn_reflns_limit_k_max 27
_diffrn_reflns_limit_k_min -26
_diffrn_reflns_limit_l_max 26
_diffrn_reflns_limit_l_min -26
_diffrn_reflns_number 37860
_diffrn_reflns_theta_full 27.00
_diffrn_reflns_theta_max 27.00
_diffrn_reflns_theta_min 1.79
_exptl_absorpt_coefficient_mu 1.058
_exptl_absorpt_correction_T_max 0.8163
_exptl_absorpt_correction_T_min 0.7421
_exptl_absorpt_correction_type multi-scan
_exptl_crystal_colour Yellow
_exptl_crystal_density_diffrn 1.527
_exptl_crystal_density_method 'not measured'
_exptl_crystal_description Block
_exptl_crystal_F_000 2826
_exptl_crystal_size_max 0.30
_exptl_crystal_size_mid 0.24
_exptl_crystal_size_min 0.20
_refine_diff_density_max 1.308
_refine_diff_density_min -0.681
_refine_diff_density_rms 0.124
_refine_ls_extinction_method none
_refine_ls_goodness_of_fit_ref 1.056
_refine_ls_hydrogen_treatment geom
_refine_ls_matrix_type full
_refine_ls_number_parameters 885
_refine_ls_number_reflns 12909
_refine_ls_number_restraints 867
_refine_ls_restrained_S_all 1.129
_refine_ls_R_factor_all 0.0719
_refine_ls_R_factor_gt 0.0561
_refine_ls_shift/su_max 0.018
_refine_ls_shift/su_mean 0.001
_refine_ls_structure_factor_coef Fsqd
_refine_ls_weighting_details 'calc w=1/[\s^2^(Fo^2^)+(0.0910P)^2^+7.0000P] where P=(Fo^2^+2Fc^2^)/3'
_refine_ls_weighting_scheme calc
_refine_ls_wR_factor_gt 0.1521
_refine_ls_wR_factor_ref 0.1636
_reflns_number_gt 10036
_reflns_number_total 12909
_reflns_threshold_expression >2sigma(I)
_cod_data_source_file b818322h.txt
_cod_data_source_block 27
_cod_depositor_comments
;
The following automatic conversions were performed:
'_symmetry_cell_setting' value 'Monoclinic' changed to 'monoclinic'
according to '/home/saulius/struct/CIF-dictionaries/cif_core.dic'
dictionary named 'cif_core.dic' version 2.4.1 from 2010-06-29.

Automatic conversion script
Id: cif_fix_enum 1527 2010-12-29 10:47:43Z saulius 
;
_cod_original_sg_symbol_H-M P2(1)/c
_cod_original_formula_sum 'C51 H42.50 N16 O23 Sm'
_cod_database_code 7000773

loop_
_symmetry_equiv_pos_as_xyz
'x, y, z'
'-x, y+1/2, -z+1/2'
'-x, -y, -z'
'x, -y-1/2, z-1/2'

loop_
_atom_site_label
_atom_site_type_symbol
_atom_site_fract_x
_atom_site_fract_y
_atom_site_fract_z
_atom_site_U_iso_or_equiv
_atom_site_adp_type
_atom_site_occupancy
_atom_site_symmetry_multiplicity
_atom_site_calc_flag
_atom_site_refinement_flags
_atom_site_disorder_assembly
_atom_site_disorder_group
Sm1 Sm 0.803009(13) 0.823966(8) 0.085025(8) 0.03854(5) Uani 1 1 d . A .
N1 N 0.7467(2) 0.89631(14) 0.17595(13) 0.0451(7) Uani 1 1 d . A .
N2 N 0.7047(2) 0.76976(14) 0.15640(14) 0.0478(8) Uani 1 1 d . . .
N3 N 0.5794(2) 0.77123(17) 0.19929(16) 0.0590(9) Uani 1 1 d . . .
N4 N 0.6782(2) 0.91858(14) 0.04419(14) 0.0486(8) Uani 1 1 d . . .
N5 N 0.6532(2) 1.02178(14) 0.05130(16) 0.0528(8) Uani 1 1 d . . .
N6 N 0.9381(2) 0.88546(15) 0.17546(14) 0.0488(8) Uani 1 1 d . A .
N7 N 1.0042(3) 0.9172(2) 0.27808(19) 0.0826(13) Uani 1 1 d U . .
N8 N 0.8832(3) 0.95001(15) -0.00656(15) 0.0537(9) Uani 1 1 d . . .
N9 N 0.9679(3) 0.91532(16) -0.20728(16) 0.0598(9) Uani 1 1 d . . .
N10 N 0.7499(3) 0.76500(17) -0.14658(15) 0.0656(10) Uani 1 1 d . . .
N11 N 0.9928(3) 0.73936(19) 0.21172(17) 0.0668(11) Uani 1 1 d U . .
N13 N 1.0717(4) 0.7463(3) -0.0001(2) 0.1099(15) Uani 1 1 d U . .
N14 N 0.5651(3) 0.7477(2) -0.0113(2) 0.0865(14) Uani 1 1 d U B .
N15 N 0.5482(4) 0.5722(2) -0.1635(2) 0.1014(17) Uani 1 1 d U . .
N16 N 0.8637(4) 0.6207(3) 0.0060(3) 0.1198(19) Uani 1 1 d U . .
C1 C 0.6495(3) 0.87447(19) 0.17955(19) 0.0523(9) Uani 1 1 d U . .
H1A H 0.5972 0.8909 0.1422 0.063 Uiso 1 1 calc R . .
H1B H 0.6388 0.8903 0.2196 0.063 Uiso 1 1 calc R . .
C2 C 0.6451(3) 0.80453(19) 0.17914(17) 0.0469(9) Uani 1 1 d U . .
C3 C 0.6779(3) 0.70729(19) 0.16477(19) 0.0565(10) Uani 1 1 d U . .
C4 C 0.7190(4) 0.6511(2) 0.1532(2) 0.0725(12) Uani 1 1 d U . .
H4 H 0.7729 0.6495 0.1370 0.087 Uiso 1 1 calc R . .
C5 C 0.6735(5) 0.5965(3) 0.1678(3) 0.0933(16) Uani 1 1 d U . .
H5A H 0.6982 0.5574 0.1606 0.112 Uiso 1 1 calc R . .
C6 C 0.5928(5) 0.5982(3) 0.1925(3) 0.1015(16) Uani 1 1 d U . .
H6A H 0.5651 0.5605 0.2006 0.122 Uiso 1 1 calc R . .
C7 C 0.5534(4) 0.6542(3) 0.2051(3) 0.0899(14) Uani 1 1 d U . .
H7A H 0.5003 0.6558 0.2222 0.108 Uiso 1 1 calc R . .
C8 C 0.5983(4) 0.7082(2) 0.1907(2) 0.0675(12) Uani 1 1 d U . .
C9 C 0.5011(3) 0.7943(3) 0.2248(2) 0.0821(14) Uani 1 1 d DU . .
H9A H 0.4946 0.7655 0.2586 0.099 Uiso 1 1 calc R . .
H9B H 0.5211 0.8349 0.2456 0.099 Uiso 1 1 calc R . .
C10 C 0.4051(5) 0.8012(3) 0.1757(3) 0.1047(15) Uani 1 1 d DU . .
H10A H 0.3540 0.8173 0.1899 0.126 Uiso 1 1 calc R . .
C11 C 0.3836(5) 0.7869(3) 0.1132(3) 0.1152(17) Uani 1 1 d DU . .
H11A H 0.4323 0.7706 0.0967 0.138 Uiso 1 1 calc R . .
H11B H 0.3195 0.7929 0.0852 0.138 Uiso 1 1 calc R . .
C12 C 0.7390(3) 0.96296(17) 0.15611(18) 0.0516(10) Uani 1 1 d U . .
H12A H 0.8046 0.9815 0.1668 0.062 Uiso 1 1 calc R . .
H12B H 0.7014 0.9860 0.1798 0.062 Uiso 1 1 calc R . .
C13 C 0.6878(3) 0.96734(17) 0.08283(18) 0.0474(9) Uani 1 1 d U . .
C14 C 0.6336(3) 0.94242(19) -0.01891(18) 0.0510(9) Uani 1 1 d U . .
C15 C 0.6037(3) 0.9132(2) -0.0802(2) 0.0643(11) Uani 1 1 d U . .
H15A H 0.6096 0.8698 -0.0840 0.077 Uiso 1 1 calc R . .
C16 C 0.5648(4) 0.9507(3) -0.1356(2) 0.0746(13) Uani 1 1 d U . .
H16A H 0.5454 0.9320 -0.1771 0.090 Uiso 1 1 calc R . .
C17 C 0.5541(4) 1.0153(3) -0.1304(2) 0.0791(13) Uani 1 1 d U . .
H17A H 0.5283 1.0390 -0.1686 0.095 Uiso 1 1 calc R . .
C18 C 0.5810(3) 1.0452(2) -0.0699(2) 0.0698(12) Uani 1 1 d U . .
H18A H 0.5738 1.0886 -0.0663 0.084 Uiso 1 1 calc R . .
C19 C 0.6194(3) 1.00710(19) -0.01457(19) 0.0535(10) Uani 1 1 d U . .
C20 C 0.6545(4) 1.0841(2) 0.0799(3) 0.0786(14) Uani 1 1 d DU . .
H20A H 0.5944 1.1058 0.0551 0.094 Uiso 1 1 calc R . .
H20B H 0.6513 1.0787 0.1245 0.094 Uiso 1 1 calc R . .
C21 C 0.7361(4) 1.1243(4) 0.0830(4) 0.1274(18) Uani 1 1 d DU . .
H21A H 0.7331 1.1645 0.0997 0.153 Uiso 1 1 calc R . .
C22 C 0.8093(5) 1.1127(4) 0.0664(4) 0.152(2) Uani 1 1 d DU . .
H22A H 0.8166 1.0732 0.0494 0.183 Uiso 1 1 calc R . .
H22B H 0.8581 1.1432 0.0709 0.183 Uiso 1 1 calc R . .
C23 C 0.8243(3) 0.8890(2) 0.24063(18) 0.0567(10) Uani 1 1 d U . .
H23A H 0.8153 0.9204 0.2714 0.068 Uiso 1 1 calc R A .
H23B H 0.8194 0.8475 0.2588 0.068 Uiso 1 1 calc R . .
C24 C 0.9209(3) 0.89659(19) 0.23094(18) 0.0547(10) Uani 1 1 d U A .
C25 C 1.0379(3) 0.89948(19) 0.1849(2) 0.0556(10) Uani 1 1 d U . .
C26 C 1.0947(3) 0.8998(2) 0.1422(2) 0.0645(12) Uani 1 1 d U A .
H26A H 1.0682 0.8864 0.0987 0.077 Uiso 1 1 calc R . .
C27 C 1.1914(4) 0.9204(3) 0.1659(3) 0.0810(14) Uani 1 1 d U . .
H27A H 1.2300 0.9209 0.1375 0.097 Uiso 1 1 calc R A .
C28 C 1.2310(4) 0.9393(3) 0.2272(3) 0.1043(18) Uani 1 1 d U A .
H28A H 1.2973 0.9514 0.2410 0.125 Uiso 1 1 calc R . .
C29 C 1.1770(4) 0.9418(3) 0.2722(3) 0.1078(19) Uani 1 1 d U . .
H29A H 1.2045 0.9569 0.3149 0.129 Uiso 1 1 calc R A .
C30 C 1.0785(4) 0.9200(3) 0.2491(2) 0.0772(14) Uani 1 1 d U A .
C34 C 0.8219(3) 0.85214(17) -0.06953(16) 0.0426(8) Uani 1 1 d U . .
C35 C 0.8765(3) 0.90947(17) -0.06287(16) 0.0451(9) Uani 1 1 d U . .
C36 C 0.9224(3) 0.93066(18) -0.10689(17) 0.0479(9) Uani 1 1 d U . .
H36A H 0.9571 0.9686 -0.0998 0.057 Uiso 1 1 calc R . .
C37 C 0.9161(3) 0.89462(18) -0.16197(17) 0.0508(9) Uani 1 1 d U . .
C38 C 0.8598(3) 0.83969(19) -0.17482(18) 0.0541(10) Uani 1 1 d U . .
H38A H 0.8543 0.8162 -0.2127 0.065 Uiso 1 1 calc R . .
C39 C 0.8132(3) 0.82115(16) -0.13078(18) 0.0476(9) Uani 1 1 d U . .
C46 C 0.7188(3) 0.68778(18) 0.00015(19) 0.0539(10) Uani 1 1 d U B .
C47 C 0.6155(4) 0.6960(2) -0.0311(2) 0.0630(12) Uani 1 1 d U . .
C48 C 0.5590(4) 0.6584(2) -0.0822(2) 0.0763(14) Uani 1 1 d U . .
H48A H 0.4912 0.6652 -0.1004 0.092 Uiso 1 1 calc R . .
C49 C 0.6055(4) 0.6108(2) -0.1053(2) 0.0757(14) Uani 1 1 d U . .
C50 C 0.7048(4) 0.5988(2) -0.0782(2) 0.0739(13) Uani 1 1 d U . .
H50A H 0.7360 0.5670 -0.0946 0.089 Uiso 1 1 calc R . .
C51 C 0.7563(4) 0.6356(2) -0.0262(2) 0.0678(12) Uani 1 1 d U . .
O1 O 0.78236(19) 0.82989(11) -0.02815(12) 0.0473(6) Uani 1 1 d U . .
O2 O 0.8789(2) 0.92766(13) 0.04528(12) 0.0582(7) Uani 1 1 d U . .
O3 O 0.8935(3) 1.00703(15) -0.01333(16) 0.0817(10) Uani 1 1 d U . .
O4 O 1.0287(2) 0.95731(17) -0.19048(16) 0.0777(9) Uani 1 1 d U . .
O5 O 0.9470(3) 0.88960(17) -0.26162(16) 0.0892(10) Uani 1 1 d U . .
O6 O 0.7803(3) 0.71998(17) -0.16776(19) 0.0971(11) Uani 1 1 d U . .
O7 O 0.6678(3) 0.76781(18) -0.14078(17) 0.0876(10) Uani 1 1 d U . .
O8 O 0.95669(18) 0.78729(12) 0.08092(12) 0.0519(7) Uani 1 1 d U . .
O9 O 0.9057(2) 0.75403(14) 0.18921(13) 0.0609(8) Uani 1 1 d U A .
O10 O 1.0367(3) 0.7399(2) 0.27055(18) 0.1019(13) Uani 1 1 d U . .
O13 O 1.1130(5) 0.7236(3) -0.0337(3) 0.164(2) Uani 1 1 d U . .
O14 O 1.0401(4) 0.7982(3) -0.0147(3) 0.1562(18) Uani 1 1 d U . .
O15 O 0.7724(2) 0.72121(12) 0.04563(13) 0.0566(7) Uani 1 1 d U . .
O16 O 0.6086(3) 0.79185(15) 0.01967(15) 0.0725(9) Uani 1 1 d U . .
O17 O 0.4735(4) 0.7437(3) -0.0257(3) 0.1502(19) Uani 1 1 d U . .
O18 O 0.5954(4) 0.5386(2) -0.1880(2) 0.1278(16) Uani 1 1 d U . .
O19 O 0.4584(5) 0.5804(3) -0.1796(3) 0.1483(19) Uani 1 1 d U . .
O20 O 0.9100(6) 0.6070(4) -0.0285(4) 0.202(2) Uani 1 1 d U . .
O21 O 0.8949(4) 0.6189(3) 0.0631(3) 0.151(2) Uani 1 1 d U . .
C31 C 1.0134(13) 0.9476(8) 0.3395(7) 0.1526(19) Uani 0.50 1 d PDU A 1
H31A H 1.0389 0.9899 0.3383 0.183 Uiso 0.50 1 calc PR A 1
H31B H 0.9482 0.9513 0.3451 0.183 Uiso 0.50 1 calc PR A 1
C32 C 1.0769(10) 0.9150(8) 0.3945(7) 0.156(2) Uani 0.40 1 d PDU A 1
H32A H 1.0682 0.8718 0.3979 0.187 Uiso 0.40 1 calc PR A 1
C33 C 1.1481(13) 0.9434(10) 0.4411(9) 0.158(2) Uani 0.40 1 d PDU A 1
H33A H 1.1582 0.9866 0.4386 0.190 Uiso 0.40 1 calc PR A 1
H33B H 1.1881 0.9202 0.4763 0.190 Uiso 0.40 1 calc PR A 1
C31' C 1.0139(13) 0.9018(4) 0.3529(8) 0.149(3) Uani 0.50 1 d PDU A 2
H31C H 0.9626 0.8726 0.3557 0.179 Uiso 0.50 1 calc PR A 2
H31D H 1.0783 0.8836 0.3754 0.179 Uiso 0.50 1 calc PR A 2
C32' C 1.0027(12) 0.9598(4) 0.3799(6) 0.1624(19) Uani 0.60 1 d PDU A 2
H32B H 1.0116 0.9599 0.4251 0.195 Uiso 0.60 1 calc PR A 2
C33' C 0.9815(7) 1.0141(4) 0.3506(7) 0.1617(18) Uani 0.60 1 d PDU A 2
H33C H 0.9717 1.0173 0.3054 0.194 Uiso 0.60 1 calc PR A 2
H33D H 0.9761 1.0497 0.3748 0.194 Uiso 0.60 1 calc PR A 2
C40 C 1.0227(3) 0.7465(2) 0.1032(2) 0.0569(10) Uani 1 1 d U B 1
C41 C 1.0508(4) 0.7232(3) 0.1703(3) 0.0601(16) Uani 0.70 1 d PDU B 1
C42 C 1.1282(5) 0.6833(3) 0.1979(4) 0.0828(19) Uani 0.70 1 d PDU B 1
H42A H 1.1424 0.6698 0.2414 0.099 Uiso 0.70 1 calc PR B 1
C43 C 1.1833(6) 0.6641(4) 0.1593(4) 0.0970(19) Uani 0.70 1 d PDU B 1
C44 C 1.1658(6) 0.6843(3) 0.0957(4) 0.0828(19) Uani 0.70 1 d PDU B 1
H44A H 1.2030 0.6692 0.0697 0.099 Uiso 0.70 1 calc PR B 1
C45 C 1.0913(5) 0.7280(3) 0.0714(3) 0.0682(17) Uani 0.70 1 d PDU B 1
N12 N 1.2672(6) 0.6186(5) 0.1883(4) 0.1432(16) Uani 0.70 1 d PDU B 1
O11 O 1.2706(6) 0.5935(4) 0.2405(4) 0.1545(19) Uani 0.70 1 d PDU B 1
O12 O 1.3134(6) 0.6022(4) 0.1507(4) 0.1513(18) Uani 0.70 1 d PDU B 1
C41' C 1.0387(10) 0.7094(6) 0.1575(7) 0.054(4) Uiso 0.30 1 d PD B 2
C42' C 1.1005(8) 0.6594(6) 0.1774(6) 0.056(3) Uiso 0.30 1 d PD B 2
H42' H 1.1101 0.6408 0.2185 0.067 Uiso 0.30 1 calc PR B 2
C43' C 1.1477(9) 0.6377(5) 0.1349(5) 0.061(4) Uiso 0.30 1 d PD B 2
C44' C 1.1327(10) 0.6624(6) 0.0734(6) 0.061(4) Uiso 0.30 1 d PD B 2
H44' H 1.1613 0.6441 0.0438 0.073 Uiso 0.30 1 calc PR B 2
C45' C 1.0736(9) 0.7153(5) 0.0565(6) 0.046(3) Uiso 0.30 1 d PD B 2
N12' N 1.2096(7) 0.5787(5) 0.1548(5) 0.075(4) Uiso 0.30 1 d PD B 2
O11' O 1.2206(7) 0.5554(6) 0.2083(5) 0.085(3) Uiso 0.30 1 d PD B 2
O12' O 1.2499(9) 0.5601(6) 0.1144(6) 0.100(4) Uiso 0.30 1 d PD B 2
O2W' O 0.3365(10) 0.7618(6) 0.8105(6) 0.158(4) Uiso 0.50 1 d P C 1
O1W' O 0.405(2) 0.5641(14) 0.0100(14) 0.177(10) Uiso 0.25 1 d P D 1
O3W' O 0.2558(15) 0.6999(10) 0.8653(10) 0.118(6) Uiso 0.25 1 d P E 1
O1W O 0.4687(19) 0.5195(13) 0.0060(14) 0.171(10) Uiso 0.25 1 d P . 2
O2W O 0.2875(11) 0.7195(7) 0.8282(7) 0.175(5) Uiso 0.50 1 d P F 2
O3W O 0.3759(16) 0.7994(12) 0.8065(10) 0.127(7) Uiso 0.25 1 d P G 2

loop_
_atom_site_aniso_label
_atom_site_aniso_U_11
_atom_site_aniso_U_22
_atom_site_aniso_U_33
_atom_site_aniso_U_23
_atom_site_aniso_U_13
_atom_site_aniso_U_12
Sm1 0.04177(9) 0.03736(9) 0.03621(8) 0.00037(7) 0.01147(7) 0.00146(7)
N1 0.0510(16) 0.0433(15) 0.0417(13) -0.0001(12) 0.0152(12) 0.0009(14)
N2 0.0527(16) 0.0420(15) 0.0486(15) 0.0073(12) 0.0154(13) 0.0020(14)
N3 0.0595(17) 0.060(2) 0.0643(17) 0.0040(15) 0.0292(14) -0.0019(16)
N4 0.0560(17) 0.0431(16) 0.0437(14) 0.0008(12) 0.0109(13) 0.0084(14)
N5 0.0579(17) 0.0404(16) 0.0638(17) 0.0055(14) 0.0238(14) 0.0032(14)
N6 0.0500(16) 0.0490(17) 0.0448(15) 0.0007(13) 0.0104(13) -0.0063(14)
N7 0.070(2) 0.116(3) 0.0509(18) -0.017(2) 0.0017(17) -0.005(2)
N8 0.0679(19) 0.0465(16) 0.0484(15) -0.0085(13) 0.0203(14) -0.0092(15)
N9 0.081(2) 0.0524(18) 0.0551(16) -0.0017(14) 0.0343(15) -0.0023(17)
N10 0.101(2) 0.0587(19) 0.0459(15) -0.0158(14) 0.0352(15) -0.0207(19)
N11 0.066(2) 0.075(2) 0.0576(18) 0.0130(17) 0.0152(16) 0.0076(19)
N13 0.137(3) 0.102(3) 0.125(3) 0.018(2) 0.092(2) 0.041(3)
N14 0.061(2) 0.091(3) 0.096(3) -0.010(2) 0.006(2) 0.002(2)
N15 0.120(4) 0.068(3) 0.100(3) 0.008(2) 0.009(3) -0.011(3)
N16 0.120(3) 0.137(4) 0.113(3) -0.034(3) 0.050(3) 0.019(3)
C1 0.0544(18) 0.053(2) 0.0552(17) 0.0018(16) 0.0259(15) 0.0073(17)
C2 0.0461(17) 0.0524(18) 0.0433(16) 0.0082(15) 0.0154(14) 0.0028(16)
C3 0.072(2) 0.0488(19) 0.0507(17) 0.0096(15) 0.0218(16) 0.0023(18)
C4 0.099(3) 0.053(2) 0.070(2) 0.0137(19) 0.033(2) 0.007(2)
C5 0.130(3) 0.055(2) 0.100(3) 0.011(2) 0.042(3) 0.003(3)
C6 0.134(3) 0.073(3) 0.110(3) 0.015(2) 0.054(3) -0.018(3)
C7 0.107(3) 0.081(3) 0.096(3) 0.018(2) 0.050(2) -0.014(3)
C8 0.079(2) 0.067(2) 0.0609(19) 0.0101(18) 0.0278(18) -0.010(2)
C9 0.077(2) 0.093(3) 0.092(3) 0.008(2) 0.050(2) -0.001(2)
C10 0.091(2) 0.107(3) 0.124(3) 0.020(2) 0.045(2) 0.010(2)
C11 0.101(3) 0.114(3) 0.127(3) 0.017(2) 0.029(2) 0.005(2)
C12 0.058(2) 0.0428(18) 0.0537(18) -0.0087(15) 0.0165(15) 0.0011(17)
C13 0.0506(17) 0.0413(17) 0.0528(17) 0.0026(15) 0.0194(14) 0.0042(16)
C14 0.0482(17) 0.0545(19) 0.0497(17) 0.0071(15) 0.0142(14) 0.0118(16)
C15 0.062(2) 0.073(2) 0.0544(19) 0.0032(18) 0.0127(17) 0.021(2)
C16 0.076(2) 0.092(3) 0.053(2) 0.007(2) 0.0167(18) 0.027(2)
C17 0.078(2) 0.094(3) 0.066(2) 0.028(2) 0.0229(19) 0.031(2)
C18 0.067(2) 0.068(2) 0.077(2) 0.0238(19) 0.0257(18) 0.021(2)
C19 0.0508(18) 0.0531(19) 0.0596(18) 0.0125(16) 0.0216(15) 0.0093(16)
C20 0.091(3) 0.047(2) 0.104(3) 0.002(2) 0.040(2) 0.003(2)
C21 0.134(3) 0.099(3) 0.154(3) 0.005(3) 0.052(3) -0.004(3)
C22 0.155(3) 0.130(3) 0.167(3) 0.005(3) 0.041(2) -0.007(3)
C23 0.066(2) 0.064(2) 0.0407(16) -0.0037(16) 0.0165(15) -0.0014(19)
C24 0.058(2) 0.056(2) 0.0413(17) -0.0049(16) 0.0017(16) -0.0002(18)
C25 0.0510(19) 0.0508(19) 0.0583(19) 0.0011(16) 0.0067(16) -0.0044(17)
C26 0.055(2) 0.058(2) 0.077(2) 0.0043(19) 0.0163(18) -0.0074(18)
C27 0.059(2) 0.079(3) 0.102(3) 0.005(2) 0.022(2) -0.006(2)
C28 0.063(3) 0.118(3) 0.118(3) -0.010(3) 0.007(3) -0.009(3)
C29 0.075(3) 0.126(3) 0.103(3) -0.021(3) -0.001(3) -0.016(3)
C30 0.057(2) 0.090(3) 0.075(2) -0.010(2) 0.004(2) -0.004(2)
C34 0.0480(16) 0.0426(16) 0.0368(14) 0.0008(13) 0.0122(12) 0.0050(15)
C35 0.0504(17) 0.0443(17) 0.0399(15) -0.0048(13) 0.0127(13) 0.0009(15)
C36 0.0533(18) 0.0430(17) 0.0471(16) -0.0022(14) 0.0151(14) -0.0015(16)
C37 0.0616(19) 0.0504(19) 0.0446(15) 0.0005(14) 0.0225(14) -0.0023(17)
C38 0.072(2) 0.0497(18) 0.0445(16) -0.0079(14) 0.0242(15) -0.0024(17)
C39 0.0600(19) 0.0419(17) 0.0421(15) -0.0035(13) 0.0171(14) -0.0046(15)
C46 0.065(2) 0.0442(17) 0.0531(17) 0.0006(15) 0.0195(15) -0.0119(16)
C47 0.071(2) 0.0483(19) 0.064(2) -0.0029(18) 0.0125(19) -0.0046(19)
C48 0.081(3) 0.059(2) 0.072(2) 0.001(2) 0.000(2) -0.011(2)
C49 0.098(3) 0.056(2) 0.060(2) -0.0023(19) 0.004(2) -0.017(2)
C50 0.097(3) 0.059(2) 0.069(2) -0.0136(18) 0.029(2) -0.011(2)
C51 0.073(2) 0.060(2) 0.070(2) -0.0063(19) 0.0215(19) -0.007(2)
O1 0.0531(13) 0.0491(13) 0.0385(11) 0.0003(10) 0.0123(10) -0.0022(11)
O2 0.0712(16) 0.0619(16) 0.0423(12) -0.0087(11) 0.0188(11) -0.0087(14)
O3 0.119(2) 0.0596(16) 0.0732(16) -0.0152(14) 0.0400(15) -0.0179(17)
O4 0.0819(17) 0.0819(19) 0.0770(16) -0.0007(15) 0.0358(14) -0.0210(16)
O5 0.122(2) 0.090(2) 0.0724(15) -0.0150(15) 0.0548(15) -0.0261(18)
O6 0.129(2) 0.0694(19) 0.104(2) -0.0256(16) 0.0521(18) -0.0189(19)
O7 0.096(2) 0.090(2) 0.0821(18) -0.0168(16) 0.0351(16) -0.0330(18)
O8 0.0457(13) 0.0496(14) 0.0591(13) 0.0032(11) 0.0142(11) 0.0066(12)
O9 0.0543(15) 0.0661(17) 0.0622(15) 0.0119(13) 0.0175(12) 0.0112(14)
O10 0.098(2) 0.127(3) 0.0725(19) 0.0101(19) 0.0135(17) 0.014(2)
O13 0.188(3) 0.174(4) 0.157(3) 0.003(3) 0.090(2) 0.025(3)
O14 0.165(3) 0.177(3) 0.147(3) 0.029(3) 0.079(2) 0.043(3)
O15 0.0677(16) 0.0454(13) 0.0539(13) -0.0046(11) 0.0144(12) -0.0091(13)
O16 0.085(2) 0.0553(17) 0.0728(18) -0.0021(14) 0.0174(16) 0.0034(16)
O17 0.122(3) 0.143(3) 0.174(3) -0.036(3) 0.028(2) 0.008(3)
O18 0.159(3) 0.107(3) 0.105(2) -0.022(2) 0.024(2) -0.003(2)
O19 0.143(3) 0.125(3) 0.146(3) -0.018(3) -0.001(3) -0.017(3)
O20 0.182(4) 0.229(4) 0.212(4) -0.015(3) 0.085(3) 0.016(3)
O21 0.136(3) 0.153(3) 0.154(3) -0.011(3) 0.028(3) 0.022(3)
C31 0.152(3) 0.160(3) 0.146(3) -0.010(3) 0.045(3) -0.002(3)
C32 0.156(3) 0.158(3) 0.152(3) -0.005(3) 0.043(3) -0.002(3)
C33 0.158(3) 0.159(3) 0.155(3) -0.003(3) 0.044(3) -0.002(3)
C31' 0.149(4) 0.155(4) 0.141(4) -0.009(4) 0.042(4) -0.002(4)
C32' 0.160(3) 0.164(3) 0.157(3) -0.005(3) 0.040(3) -0.005(3)
C33' 0.162(3) 0.163(3) 0.156(3) -0.007(2) 0.042(2) -0.003(2)
C40 0.0502(18) 0.056(2) 0.0656(19) 0.0051(17) 0.0197(15) 0.0043(17)
C41 0.052(3) 0.061(3) 0.066(3) 0.008(2) 0.016(2) 0.014(2)
C42 0.077(3) 0.085(3) 0.084(3) 0.015(3) 0.022(3) 0.025(3)
C43 0.089(3) 0.099(3) 0.105(3) 0.013(3) 0.033(3) 0.034(3)
C44 0.074(3) 0.085(3) 0.095(3) 0.006(3) 0.034(3) 0.019(3)
C45 0.063(3) 0.069(3) 0.075(3) 0.004(3) 0.026(2) 0.007(3)
N12 0.140(2) 0.151(3) 0.147(2) 0.016(2) 0.056(2) 0.040(2)
O11 0.151(3) 0.157(3) 0.155(3) 0.014(3) 0.046(2) 0.035(3)
O12 0.144(3) 0.158(3) 0.159(3) 0.016(3) 0.057(2) 0.034(3)

loop_
_atom_type_symbol
_atom_type_description
_atom_type_scat_dispersion_real
_atom_type_scat_dispersion_imag
_atom_type_scat_source
C C 0.0033 0.0016 'International Tables Vol C Tables 4.2.6.8 and 6.1.1.4'
H H 0.0000 0.0000 'International Tables Vol C Tables 4.2.6.8 and 6.1.1.4'
N N 0.0061 0.0033 'International Tables Vol C Tables 4.2.6.8 and 6.1.1.4'
O O 0.0106 0.0060 'International Tables Vol C Tables 4.2.6.8 and 6.1.1.4'
Sm Sm -0.1638 3.4418 'International Tables Vol C Tables 4.2.6.8 and 6.1.1.4'

loop_
_geom_angle_atom_site_label_1
_geom_angle_atom_site_label_2
_geom_angle_atom_site_label_3
_geom_angle
_geom_angle_site_symmetry_1
_geom_angle_site_symmetry_3
_geom_angle_publ_flag
O15 Sm1 O8 75.42(10) . . ?
O15 Sm1 O1 74.25(9) . . ?
O8 Sm1 O1 78.74(9) . . ?
O15 Sm1 N6 138.34(9) . . ?
O8 Sm1 N6 73.29(10) . . ?
O1 Sm1 N6 124.41(9) . . ?
O15 Sm1 N2 73.99(10) . . ?
O8 Sm1 N2 122.77(9) . . ?
O1 Sm1 N2 134.37(9) . . ?
N6 Sm1 N2 101.04(9) . . ?
O15 Sm1 N4 124.11(9) . . ?
O8 Sm1 N4 141.08(10) . . ?
O1 Sm1 N4 76.08(9) . . ?
N6 Sm1 N4 97.44(9) . . ?
N2 Sm1 N4 95.95(10) . . ?
O15 Sm1 O9 77.02(9) . . ?
O8 Sm1 O9 64.72(9) . . ?
O1 Sm1 O9 138.00(9) . . ?
N6 Sm1 O9 65.07(9) . . ?
N2 Sm1 O9 61.96(9) . . ?
N4 Sm1 O9 145.91(9) . . ?
O15 Sm1 O2 134.37(9) . . ?
O8 Sm1 O2 78.16(9) . . ?
O1 Sm1 O2 64.50(8) . . ?
N6 Sm1 O2 63.32(8) . . ?
N2 Sm1 O2 150.91(9) . . ?
N4 Sm1 O2 64.37(10) . . ?
O9 Sm1 O2 122.73(8) . . ?
O15 Sm1 O16 62.65(10) . . ?
O8 Sm1 O16 134.01(9) . . ?
O1 Sm1 O16 72.71(10) . . ?
N6 Sm1 O16 152.53(10) . . ?
N2 Sm1 O16 63.87(9) . . ?
N4 Sm1 O16 63.75(9) . . ?
O9 Sm1 O16 118.87(9) . . ?
O2 Sm1 O16 118.33(9) . . ?
O15 Sm1 N1 135.10(10) . . ?
O8 Sm1 N1 132.85(9) . . ?
O1 Sm1 N1 135.81(8) . . ?
N6 Sm1 N1 60.74(10) . . ?
N2 Sm1 N1 61.36(9) . . ?
N4 Sm1 N1 60.15(9) . . ?
O9 Sm1 N1 85.89(9) . . ?
O2 Sm1 N1 89.69(9) . . ?
O16 Sm1 N1 91.89(9) . . ?
C12 N1 C1 109.1(3) . . ?
C12 N1 C23 109.7(3) . . ?
C1 N1 C23 110.9(3) . . ?
C12 N1 Sm1 110.1(2) . . ?
C1 N1 Sm1 109.5(2) . . ?
C23 N1 Sm1 107.5(2) . . ?
C2 N2 C3 104.6(3) . . ?
C2 N2 Sm1 118.7(2) . . ?
C3 N2 Sm1 134.4(3) . . ?
C2 N3 C8 106.6(4) . . ?
C2 N3 C9 128.6(4) . . ?
C8 N3 C9 124.8(4) . . ?
C13 N4 C14 104.5(3) . . ?
C13 N4 Sm1 117.7(2) . . ?
C14 N4 Sm1 130.9(2) . . ?
C13 N5 C19 105.9(3) . . ?
C13 N5 C20 127.8(3) . . ?
C19 N5 C20 126.2(3) . . ?
C24 N6 C25 107.0(3) . . ?
C24 N6 Sm1 117.6(3) . . ?
C25 N6 Sm1 133.9(3) . . ?
C24 N7 C30 107.0(4) . . ?
C24 N7 C31 129.3(9) . . ?
C30 N7 C31 121.6(9) . . ?
C24 N7 C31' 117.4(7) . . ?
C30 N7 C31' 127.9(7) . . ?
C31 N7 C31' 38.8(7) . . ?
O2 N8 O3 121.9(3) . . ?
O2 N8 C35 120.5(3) . . ?
O3 N8 C35 117.7(3) . . ?
O4 N9 O5 123.2(4) . . ?
O4 N9 C37 119.0(3) . . ?
O5 N9 C37 117.8(3) . . ?
O6 N10 O7 123.3(4) . . ?
O6 N10 C39 118.1(4) . . ?
O7 N10 C39 118.5(4) . . ?
O10 N11 O9 122.7(4) . . ?
O10 N11 C41 115.5(4) . . ?
O9 N11 C41 121.8(4) . . ?
O10 N11 C41' 123.2(6) . . ?
O9 N11 C41' 113.5(5) . . ?
C41 N11 C41' 13.2(6) . . ?
O13 N13 O14 116.3(6) . . ?
O13 N13 C45' 117.7(7) . . ?
O14 N13 C45' 125.5(7) . . ?
O13 N13 C45 122.8(6) . . ?
O14 N13 C45 116.1(5) . . ?
C45' N13 C45 16.3(6) . . ?
O16 N14 O17 120.8(5) . . ?
O16 N14 C47 122.5(4) . . ?
O17 N14 C47 116.7(5) . . ?
O18 N15 O19 129.1(6) . . ?
O18 N15 C49 116.8(5) . . ?
O19 N15 C49 114.1(6) . . ?
O21 N16 O20 123.2(7) . . ?
O21 N16 C51 119.6(6) . . ?
O20 N16 C51 117.0(6) . . ?
N1 C1 C2 110.5(3) . . ?
N1 C1 H1A 109.5 . . ?
C2 C1 H1A 109.5 . . ?
N1 C1 H1B 109.5 . . ?
C2 C1 H1B 109.5 . . ?
H1A C1 H1B 108.1 . . ?
N2 C2 N3 114.1(4) . . ?
N2 C2 C1 122.1(3) . . ?
N3 C2 C1 123.8(4) . . ?
C4 C3 C8 121.1(4) . . ?
C4 C3 N2 130.3(4) . . ?
C8 C3 N2 108.6(4) . . ?
C3 C4 C5 115.1(5) . . ?
C3 C4 H4 122.4 . . ?
C5 C4 H4 122.4 . . ?
C6 C5 C4 123.1(5) . . ?
C6 C5 H5A 118.5 . . ?
C4 C5 H5A 118.5 . . ?
C7 C6 C5 121.5(5) . . ?
C7 C6 H6A 119.2 . . ?
C5 C6 H6A 119.2 . . ?
C6 C7 C8 115.4(6) . . ?
C6 C7 H7A 122.3 . . ?
C8 C7 H7A 122.3 . . ?
N3 C8 C7 130.3(5) . . ?
N3 C8 C3 106.0(4) . . ?
C7 C8 C3 123.7(5) . . ?
C10 C9 N3 114.8(5) . . ?
C10 C9 H9A 108.6 . . ?
N3 C9 H9A 108.6 . . ?
C10 C9 H9B 108.6 . . ?
N3 C9 H9B 108.6 . . ?
H9A C9 H9B 107.6 . . ?
C11 C10 C9 126.0(6) . . ?
C11 C10 H10A 117.0 . . ?
C9 C10 H10A 117.0 . . ?
C10 C11 H11A 120.0 . . ?
C10 C11 H11B 120.0 . . ?
H11A C11 H11B 120.0 . . ?
N1 C12 C13 109.0(3) . . ?
N1 C12 H12A 109.9 . . ?
C13 C12 H12A 109.9 . . ?
N1 C12 H12B 109.9 . . ?
C13 C12 H12B 109.9 . . ?
H12A C12 H12B 108.3 . . ?
N4 C13 N5 114.4(3) . . ?
N4 C13 C12 121.9(3) . . ?
N5 C13 C12 123.6(3) . . ?
C15 C14 N4 131.5(4) . . ?
C15 C14 C19 119.5(4) . . ?
N4 C14 C19 109.0(3) . . ?
C14 C15 C16 118.1(4) . . ?
C14 C15 H15A 121.0 . . ?
C16 C15 H15A 121.0 . . ?
C17 C16 C15 121.5(4) . . ?
C17 C16 H16A 119.3 . . ?
C15 C16 H16A 119.3 . . ?
C18 C17 C16 121.5(4) . . ?
C18 C17 H17A 119.2 . . ?
C16 C17 H17A 119.2 . . ?
C17 C18 C19 116.5(4) . . ?
C17 C18 H18A 121.8 . . ?
C19 C18 H18A 121.8 . . ?
N5 C19 C14 106.2(3) . . ?
N5 C19 C18 131.0(4) . . ?
C14 C19 C18 122.8(4) . . ?
C21 C20 N5 118.1(5) . . ?
C21 C20 H20A 107.8 . . ?
N5 C20 H20A 107.8 . . ?
C21 C20 H20B 107.8 . . ?
N5 C20 H20B 107.8 . . ?
H20A C20 H20B 107.1 . . ?
C22 C21 C20 128.1(8) . . ?
C22 C21 H21A 115.9 . . ?
C20 C21 H21A 115.9 . . ?
C21 C22 H22A 120.0 . . ?
C21 C22 H22B 120.0 . . ?
H22A C22 H22B 120.0 . . ?
C24 C23 N1 108.6(3) . . ?
C24 C23 H23A 110.0 . . ?
N1 C23 H23A 110.0 . . ?
C24 C23 H23B 110.0 . . ?
N1 C23 H23B 110.0 . . ?
H23A C23 H23B 108.3 . . ?
N6 C24 N7 111.5(4) . . ?
N6 C24 C23 123.7(3) . . ?
N7 C24 C23 124.8(4) . . ?
C30 C25 C26 119.9(4) . . ?
C30 C25 N6 107.8(4) . . ?
C26 C25 N6 132.1(4) . . ?
C27 C26 C25 118.2(5) . . ?
C27 C26 H26A 120.9 . . ?
C25 C26 H26A 120.9 . . ?
C28 C27 C26 122.3(6) . . ?
C28 C27 H27A 118.8 . . ?
C26 C27 H27A 118.8 . . ?
C27 C28 C29 122.3(6) . . ?
C27 C28 H28A 118.8 . . ?
C29 C28 H28A 118.8 . . ?
C28 C29 C30 116.1(6) . . ?
C28 C29 H29A 122.0 . . ?
C30 C29 H29A 122.0 . . ?
N7 C30 C25 106.6(4) . . ?
N7 C30 C29 132.1(5) . . ?
C25 C30 C29 121.2(5) . . ?
O1 C34 C35 126.1(3) . . ?
O1 C34 C39 121.8(3) . . ?
C35 C34 C39 112.1(3) . . ?
C36 C35 C34 124.7(3) . . ?
C36 C35 N8 116.4(3) . . ?
C34 C35 N8 118.9(3) . . ?
C35 C36 C37 118.6(3) . . ?
C35 C36 H36A 120.7 . . ?
C37 C36 H36A 120.7 . . ?
C36 C37 C38 121.1(4) . . ?
C36 C37 N9 118.9(3) . . ?
C38 C37 N9 120.0(3) . . ?
C39 C38 C37 118.5(3) . . ?
C39 C38 H38A 120.8 . . ?
C37 C38 H38A 120.8 . . ?
C38 C39 C34 124.8(3) . . ?
C38 C39 N10 117.9(3) . . ?
C34 C39 N10 117.3(3) . . ?
O15 C46 C51 122.5(4) . . ?
O15 C46 C47 125.9(4) . . ?
C51 C46 C47 111.6(4) . . ?
C48 C47 C46 124.1(5) . . ?
C48 C47 N14 116.6(4) . . ?
C46 C47 N14 119.2(4) . . ?
C49 C48 C47 118.5(5) . . ?
C49 C48 H48A 120.7 . . ?
C47 C48 H48A 120.7 . . ?
C50 C49 C48 121.8(4) . . ?
C50 C49 N15 118.2(5) . . ?
C48 C49 N15 119.9(5) . . ?
C51 C50 C49 117.4(5) . . ?
C51 C50 H50A 121.3 . . ?
C49 C50 H50A 121.3 . . ?
C50 C51 C46 126.5(4) . . ?
C50 C51 N16 117.7(5) . . ?
C46 C51 N16 115.8(4) . . ?
C34 O1 Sm1 142.3(2) . . ?
N8 O2 Sm1 137.4(2) . . ?
C40 O8 Sm1 144.0(3) . . ?
N11 O9 Sm1 133.7(3) . . ?
C46 O15 Sm1 144.2(3) . . ?
N14 O16 Sm1 137.2(3) . . ?
C32 C31 N7 113.1(14) . . ?
C32 C31 H31A 109.0 . . ?
N7 C31 H31A 109.0 . . ?
C32 C31 H31B 109.0 . . ?
N7 C31 H31B 109.0 . . ?
H31A C31 H31B 107.8 . . ?
C33 C32 C31 122.8(17) . . ?
C33 C32 H32A 118.6 . . ?
C31 C32 H32A 118.6 . . ?
C32 C33 H33A 120.0 . . ?
C32 C33 H33B 120.0 . . ?
H33A C33 H33B 120.0 . . ?
C32' C31' N7 104.3(8) . . ?
C32' C31' H31C 110.9 . . ?
N7 C31' H31C 110.9 . . ?
C32' C31' H31D 110.9 . . ?
N7 C31' H31D 110.9 . . ?
H31C C31' H31D 108.9 . . ?
C33' C32' C31' 128.7(13) . . ?
C33' C32' H32B 115.7 . . ?
C31' C32' H32B 115.7 . . ?
C32' C33' H33C 120.0 . . ?
C32' C33' H33D 120.0 . . ?
H33C C33' H33D 120.0 . . ?
O8 C40 C45 123.8(4) . . ?
O8 C40 C41 123.8(4) . . ?
C45 C40 C41 111.1(4) . . ?
C42 C41 N11 115.1(6) . . ?
C42 C41 C40 125.3(6) . . ?
N11 C41 C40 119.6(4) . . ?
C43 C42 C41 117.3(7) . . ?
C43 C42 H42A 121.3 . . ?
C41 C42 H42A 121.3 . . ?
C42 C43 C44 122.8(7) . . ?
C42 C43 N12 118.1(7) . . ?
C44 C43 N12 119.1(7) . . ?
C43 C44 C45 117.9(7) . . ?
C43 C44 H44A 121.0 . . ?
C45 C44 H44A 121.0 . . ?
C44 C45 C40 124.8(6) . . ?
C44 C45 N13 115.8(6) . . ?
C40 C45 N13 118.3(5) . . ?
O11 N12 O12 126.1(9) . . ?
O11 N12 C43 117.3(8) . . ?
O12 N12 C43 115.2(8) . . ?
C42' C41' N11 116.4(10) . . ?
C41' C42' C43' 117.2(11) . . ?
C41' C42' H42' 121.4 . . ?
C43' C42' H42' 121.4 . . ?
C42' C43' C44' 122.9(10) . . ?
C42' C43' N12' 117.1(10) . . ?
C44' C43' N12' 119.6(10) . . ?
C43' C44' C45' 117.8(12) . . ?
C43' C44' H44' 121.1 . . ?
C45' C44' H44' 121.1 . . ?
N13 C45' C44' 117.9(11) . . ?
O11' N12' O12' 124.9(12) . . ?
O11' N12' C43' 120.0(11) . . ?
O12' N12' C43' 115.0(10) . . ?

loop_
_geom_bond_atom_site_label_1
_geom_bond_atom_site_label_2
_geom_bond_distance
_geom_bond_site_symmetry_2
_geom_bond_publ_flag
Sm1 O15 2.327(3) . ?
Sm1 O8 2.337(3) . ?
Sm1 O1 2.338(2) . ?
Sm1 N6 2.610(3) . ?
Sm1 N2 2.617(3) . ?
Sm1 N4 2.639(3) . ?
Sm1 O9 2.694(3) . ?
Sm1 O2 2.694(3) . ?
Sm1 O16 2.763(3) . ?
Sm1 N1 2.770(3) . ?
N1 C12 1.469(5) . ?
N1 C1 1.476(5) . ?
N1 C23 1.484(4) . ?
N2 C2 1.318(5) . ?
N2 C3 1.404(5) . ?
N3 C2 1.338(5) . ?
N3 C8 1.386(6) . ?
N3 C9 1.459(6) . ?
N4 C13 1.302(5) . ?
N4 C14 1.392(4) . ?
N5 C13 1.350(5) . ?
N5 C19 1.371(5) . ?
N5 C20 1.452(6) . ?
N6 C24 1.297(5) . ?
N6 C25 1.397(5) . ?
N7 C24 1.366(5) . ?
N7 C30 1.373(7) . ?
N7 C31 1.426(17) . ?
N7 C31' 1.589(17) . ?
N8 O2 1.219(4) . ?
N8 O3 1.231(4) . ?
N8 C35 1.454(5) . ?
N9 O4 1.214(5) . ?
N9 O5 1.230(4) . ?
N9 C37 1.447(5) . ?
N10 O6 1.190(5) . ?
N10 O7 1.207(5) . ?
N10 C39 1.466(5) . ?
N11 O10 1.216(5) . ?
N11 O9 1.219(4) . ?
N11 C41 1.417(8) . ?
N11 C41' 1.617(15) . ?
N13 O13 1.158(7) . ?
N13 O14 1.192(8) . ?
N13 C45' 1.366(13) . ?
N13 C45 1.511(8) . ?
N14 O16 1.201(5) . ?
N14 O17 1.241(7) . ?
N14 C47 1.439(7) . ?
N15 O18 1.199(7) . ?
N15 O19 1.224(8) . ?
N15 C49 1.498(6) . ?
N16 O21 1.160(8) . ?
N16 O20 1.160(9) . ?
N16 C51 1.498(7) . ?
C1 C2 1.484(5) . ?
C1 H1A 0.9700 . ?
C1 H1B 0.9700 . ?
C3 C4 1.381(7) . ?
C3 C8 1.397(7) . ?
C4 C5 1.404(8) . ?
C4 H4 0.9300 . ?
C5 C6 1.396(9) . ?
C5 H5A 0.9300 . ?
C6 C7 1.372(9) . ?
C6 H6A 0.9300 . ?
C7 C8 1.389(7) . ?
C7 H7A 0.9300 . ?
C9 C10 1.446(7) . ?
C9 H9A 0.9700 . ?
C9 H9B 0.9700 . ?
C10 C11 1.306(7) . ?
C10 H10A 0.9300 . ?
C11 H11A 0.9300 . ?
C11 H11B 0.9300 . ?
C12 C13 1.508(5) . ?
C12 H12A 0.9700 . ?
C12 H12B 0.9700 . ?
C14 C15 1.387(6) . ?
C14 C19 1.393(6) . ?
C15 C16 1.388(6) . ?
C15 H15A 0.9300 . ?
C16 C17 1.387(7) . ?
C16 H16A 0.9300 . ?
C17 C18 1.379(7) . ?
C17 H17A 0.9300 . ?
C18 C19 1.395(6) . ?
C18 H18A 0.9300 . ?
C20 C21 1.421(8) . ?
C20 H20A 0.9700 . ?
C20 H20B 0.9700 . ?
C21 C22 1.218(8) . ?
C21 H21A 0.9300 . ?
C22 H22A 0.9300 . ?
C22 H22B 0.9300 . ?
C23 C24 1.454(6) . ?
C23 H23A 0.9700 . ?
C23 H23B 0.9700 . ?
C25 C30 1.380(6) . ?
C25 C26 1.383(7) . ?
C26 C27 1.378(6) . ?
C26 H26A 0.9300 . ?
C27 C28 1.314(8) . ?
C27 H27A 0.9300 . ?
C28 C29 1.397(10) . ?
C28 H28A 0.9300 . ?
C29 C30 1.407(8) . ?
C29 H29A 0.9300 . ?
C34 O1 1.270(4) . ?
C34 C35 1.424(5) . ?
C34 C39 1.431(5) . ?
C35 C36 1.368(5) . ?
C36 C37 1.379(5) . ?
C36 H36A 0.9300 . ?
C37 C38 1.390(6) . ?
C38 C39 1.358(6) . ?
C38 H38A 0.9300 . ?
C46 O15 1.251(4) . ?
C46 C51 1.414(6) . ?
C46 C47 1.421(6) . ?
C47 C48 1.388(6) . ?
C48 C49 1.375(8) . ?
C48 H48A 0.9300 . ?
C49 C50 1.371(7) . ?
C50 C51 1.368(6) . ?
C50 H50A 0.9300 . ?
O8 C40 1.256(5) . ?
C31 C32 1.419(15) . ?
C31 H31A 0.9700 . ?
C31 H31B 0.9700 . ?
C32 C33 1.323(10) . ?
C32 H32A 0.9300 . ?
C33 H33A 0.9300 . ?
C33 H33B 0.9300 . ?
C31' C32' 1.387(12) . ?
C31' H31C 0.9700 . ?
C31' H31D 0.9700 . ?
C32' C33' 1.299(9) . ?
C32' H32B 0.9300 . ?
C33' H33C 0.9300 . ?
C33' H33D 0.9300 . ?
C40 C45 1.399(8) . ?
C40 C41 1.447(7) . ?
C41 C42 1.367(8) . ?
C42 C43 1.356(11) . ?
C42 H42A 0.9300 . ?
C43 C44 1.367(10) . ?
C43 N12 1.508(10) . ?
C44 C45 1.380(9) . ?
C44 H44A 0.9300 . ?
N12 O11 1.220(10) . ?
N12 O12 1.227(11) . ?
C41' C42' 1.358(14) . ?
C42' C43' 1.359(14) . ?
C42' H42' 0.9300 . ?
C43' C44' 1.365(14) . ?
C43' N12' 1.510(13) . ?
C44' C45' 1.380(14) . ?
C44' H44' 0.9300 . ?
N12' O11' 1.206(13) . ?
N12' O12' 1.233(14) . ?
O1W O1W 1.29(5) 3_665 ?
